data_7212987
loop_
_publ_author_name
'Lebon, Florence'
'Ledecq, Marie'
'Benatallah, Zohra'
'Sicsic, Sames'
'Lapouyade, Ren\'e'
'Kahn, Olivier'
'Gar\,con, Arnaud'
'Reboud-Ravaux, Mich\`ele'
'Durant, Fran\,cois'

_publ_section_title
;
 Synthesis and structural analysis of copper(II) pyridine amide complexes
 as HIV-1 protease inhibitors
;
_journal_issue 4
_journal_name_full 'Journal of the Chemical Society, Perkin Transactions 2'
_journal_page_first 795
_journal_paper_doi 10.1039/a809270b
_journal_year 1999
_chemical_formula_sum 'C36 H52 Cl2 Cu N4 O20'
_chemical_formula_weight 995.26
_chemical_name_systematic
; 
 ? 
;
_space_group_IT_number 2
_symmetry_cell_setting triclinic
_symmetry_space_group_name_Hall '-P 1'
_symmetry_space_group_name_H-M 'P -1'
_atom_sites_solution_hydrogens geom
_atom_sites_solution_primary direct
_atom_sites_solution_secondary difmap
_audit_creation_method SHELXL
_cell_angle_alpha 114.180(4)
_cell_angle_beta 93.573(5)
_cell_angle_gamma 116.809(6)
_cell_formula_units_Z 2
_cell_length_a 10.9740(10)
_cell_length_b 11.4210(10)
_cell_length_c 11.6980(10)
_cell_measurement_reflns_used 25
_cell_measurement_temperature 293(2)
_cell_measurement_theta_max 72.0
_cell_measurement_theta_min 2.1
_cell_volume 1137.5(2)
_computing_structure_refinement 'SHELXL-93 (Sheldrick, 1993)'
_computing_structure_solution 'SHELXS-86 (Sheldrick, 1990)'
_diffrn_ambient_temperature 293(2)
_diffrn_measurement_device Enraf-Nonius-cad-4
_diffrn_measurement_method omega-2-theta
_diffrn_radiation_monochromator graphite
_diffrn_radiation_source 'fine-focus sealed tube'
_diffrn_radiation_type CuKa
_diffrn_radiation_wavelength 1.54179
_diffrn_reflns_av_R_equivalents 0.0000
_diffrn_reflns_av_sigmaI/netI 0.0091
_diffrn_reflns_limit_h_max 11
_diffrn_reflns_limit_h_min -13
_diffrn_reflns_limit_k_max 14
_diffrn_reflns_limit_k_min 0
_diffrn_reflns_limit_l_max 13
_diffrn_reflns_limit_l_min -14
_diffrn_reflns_number 4473
_diffrn_reflns_theta_max 72.06
_diffrn_reflns_theta_min 4.35
_diffrn_standards_decay_% 2
_diffrn_standards_interval_time 3600
_diffrn_standards_number 3
_exptl_absorpt_coefficient_mu 2.461
_exptl_absorpt_correction_T_max 0.9983
_exptl_absorpt_correction_T_min 0.7130
_exptl_absorpt_correction_type psi-scan
_exptl_crystal_colour Green
_exptl_crystal_density_diffrn 1.453
_exptl_crystal_description Cubic
_exptl_crystal_F_000 519
_exptl_crystal_size_max 0.35
_exptl_crystal_size_mid 0.25
_exptl_crystal_size_min 0.20
_refine_diff_density_max .453
_refine_diff_density_min -.773
_refine_diff_density_rms .072
_refine_ls_extinction_method none
_refine_ls_goodness_of_fit_all 1.082
_refine_ls_goodness_of_fit_obs 1.100
_refine_ls_hydrogen_treatment refxyz
_refine_ls_matrix_type full
_refine_ls_number_parameters 326
_refine_ls_number_reflns 4472
_refine_ls_number_restraints 3
_refine_ls_restrained_S_all 1.099
_refine_ls_restrained_S_obs 1.100
_refine_ls_R_factor_all 0.0493
_refine_ls_R_factor_obs 0.0473
_refine_ls_shift/esd_max 0.088
_refine_ls_shift/esd_mean 0.006
_refine_ls_structure_factor_coef Fsqd
_refine_ls_weighting_details 'w=1/[s^2^(Fo^2^)+( 0.0847P)^2^+0.5721P] where P=(Fo^2^+2Fc^2^)/3'
_refine_ls_weighting_scheme calc
_refine_ls_wR_factor_all 0.1416
_refine_ls_wR_factor_obs 0.1375
_reflns_number_observed 4229
_reflns_number_total 4473
_reflns_observed_criterion >2sigma(I)
_cod_data_source_file 809270bsup1.cif
_cod_data_source_block zb33
_cod_depositor_comments
;
The following automatic conversions were performed:

'_symmetry_cell_setting' value 'Triclinic' changed to 'triclinic'
according to /home/saulius/struct/CIF-dictionaries/cif_core.dic
dictionary named 'cif_core.dic' version 2.4.2 from 2011-04-26.

Automatic conversion script
Id: cif_fix_values 1891 2012-01-12 08:04:46Z andrius 

The following automatic conversions were performed:

'_refine_ls_weighting_scheme' value 'calc w=1/[s^2^(Fo^2^)+(
0.0847P)^2^+0.5721P] where P=(Fo^2^+2Fc^2^)/3' was changed to 'calc'.
New tag '_refine_ls_weighting_details' was created. The value of the
new tag was set to 'w=1/[s^2^(Fo^2^)+( 0.0847P)^2^+0.5721P] where
P=(Fo^2^+2Fc^2^)/3'.

Automatic conversion script
Id: cif_fix_values 3143 2015-03-26 13:38:13Z robertas 
;
_cod_original_sg_symbol_H-M P-1
_cod_original_formula_sum 'C36 H52 Cl2 Cu1 N4 O20'
_cod_database_code 7212987

loop_
_symmetry_equiv_pos_as_xyz
'x, y, z'
'-x, -y, -z'

loop_
_atom_site_aniso_label
_atom_site_aniso_U_11
_atom_site_aniso_U_22
_atom_site_aniso_U_33
_atom_site_aniso_U_23
_atom_site_aniso_U_13
_atom_site_aniso_U_12
Cl26 0.0729(4) 0.0679(4) 0.0634(4) 0.0269(3) 0.0281(3) 0.0428(4)
O30 0.274(6) 0.174(4) 0.090(2) 0.056(3) 0.059(3) 0.148(4)
O27 0.216(11) 0.077(4) 0.198(10) 0.065(6) 0.085(8) 0.061(6)
O28 0.078(4) 0.207(10) 0.069(4) 0.022(5) -0.006(3) 0.020(5)
O29 0.113(6) 0.070(4) 0.209(13) 0.014(6) 0.067(7) 0.054(4)
O27A 0.233(11) 0.258(12) 0.192(10) 0.181(10) 0.141(9) 0.214(11)
O28A 0.127(6) 0.076(4) 0.178(8) 0.056(5) 0.052(5) 0.028(4)
O29A 0.219(13) 0.259(17) 0.253(15) 0.191(15) 0.195(13) 0.199(14)
C8 0.080(2) 0.070(2) 0.070(2) 0.0442(14) 0.0329(14) 0.057(2)
Cu1 0.0465(3) 0.0386(2) 0.0320(2) 0.0195(2) 0.0195(2) 0.0297(2)
O11 0.0492(8) 0.0494(8) 0.0347(7) 0.0230(6) 0.0200(6) 0.0345(7)
O22 0.0463(8) 0.0407(8) 0.0476(8) 0.0195(7) 0.0172(7) 0.0235(7)
N9 0.0457(9) 0.0470(9) 0.0362(8) 0.0241(8) 0.0217(7) 0.0319(8)
N2 0.0455(9) 0.0369(8) 0.0329(8) 0.0186(7) 0.0176(7) 0.0268(7)
O18 0.0823(12) 0.0412(9) 0.0377(8) 0.0134(7) 0.0161(8) 0.0294(9)
O20 0.0684(11) 0.0691(12) 0.0759(12) 0.0554(11) 0.0317(10) 0.0358(10)
O24 0.0619(12) 0.0511(11) 0.0750(14) 0.0201(10) 0.0141(10) 0.0214(10)
O31 0.0692(12) 0.0788(14) 0.0638(12) 0.0319(11) 0.0345(11) 0.0436(12)
C3 0.0582(13) 0.0446(11) 0.0423(11) 0.0261(9) 0.0258(10) 0.0334(10)
C4 0.0661(14) 0.0497(12) 0.0457(12) 0.0300(10) 0.0250(11) 0.0380(11)
C5 0.0529(12) 0.0434(11) 0.0439(11) 0.0221(9) 0.0151(9) 0.0317(10)
C6 0.0459(11) 0.0450(11) 0.0400(10) 0.0208(9) 0.0182(9) 0.0306(10)
C7 0.0395(10) 0.0338(9) 0.0318(9) 0.0155(8) 0.0126(8) 0.0216(8)
C10 0.0406(10) 0.0326(9) 0.0296(9) 0.0129(7) 0.0118(8) 0.0216(8)
C12 0.0421(10) 0.0444(11) 0.0329(9) 0.0208(9) 0.0167(8) 0.0278(9)
C13 0.0531(12) 0.0498(12) 0.0335(10) 0.0191(9) 0.0167(9) 0.0315(10)
C14 0.068(2) 0.068(2) 0.0326(11) 0.0228(11) 0.0219(10) 0.0401(13)
C15 0.0616(15) 0.082(2) 0.0451(13) 0.0421(13) 0.0272(11) 0.0416(14)
C16 0.0455(12) 0.0610(14) 0.0537(13) 0.0391(12) 0.0214(10) 0.0305(11)
C17 0.0395(10) 0.0461(11) 0.0402(10) 0.0248(9) 0.0171(8) 0.0260(9)
C19 0.075(2) 0.0516(14) 0.0479(14) 0.0067(12) 0.0127(13) 0.0316(14)
C21 0.071(2) 0.098(2) 0.095(2) 0.078(2) 0.036(2) 0.035(2)
C23 0.0539(14) 0.0533(14) 0.064(2) 0.0152(13) 0.0065(12) 0.0259(12)
C25 0.066(2) 0.086(2) 0.080(2) 0.026(2) 0.007(2) 0.034(2)
C32 0.076(2) 0.085(3) 0.122(3) 0.041(2) 0.045(2) 0.035(2)

loop_
_atom_site_label
_atom_site_type_symbol
_atom_site_fract_x
_atom_site_fract_y
_atom_site_fract_z
_atom_site_U_iso_or_equiv
_atom_site_thermal_displace_type
_atom_site_occupancy
_atom_site_calc_flag
_atom_site_refinement_flags
_atom_site_disorder_group
Cl26 Cl 0.70999(8) 0.92664(8) 1.18527(7) 0.0672(2) Uani 1 d . .
O30 O 0.6902(7) 0.8895(6) 1.0560(4) 0.169(2) Uani 1 d . .
O27 O 0.6131(14) 0.7773(8) 1.1598(11) 0.171(4) Uani 0.50 d PD 1
O28 O 0.8382(7) 0.9956(15) 1.2769(7) 0.163(5) Uani 0.50 d PD 1
O29 O 0.6343(12) 1.0002(10) 1.2368(15) 0.148(6) Uani 0.50 d PD 1
O27A O 0.7606(16) 0.8536(17) 1.2181(12) 0.156(4) Uani 0.50 d PD 2
O28A O 0.8344(9) 1.0718(7) 1.2090(11) 0.141(3) Uani 0.50 d PD 2
O29A O 0.6237(17) 0.9550(18) 1.2494(19) 0.177(7) Uani 0.50 d PD 2
C8 C 0.7385(3) 0.8996(3) 0.5275(3) 0.0606(7) Uani 1 d . .
H8A H 0.6910(20) 0.8663(17) 0.4389(3) 0.091 Uiso 1 calc R .
H8B H 0.8113(5) 1.0045(4) 0.5692(20) 0.091 Uiso 1 calc R .
H8C H 0.6700(18) 0.8851(20) 0.5754(19) 0.091 Uiso 1 calc R .
Cu1 Cu 1.0000 0.5000 0.5000 0.03434(15) Uani 1 d S .
O11 O 0.9906(2) 0.5286(2) 0.67516(14) 0.0391(3) Uani 1 d . .
O22 O 0.7908(2) 0.2728(2) 0.7064(2) 0.0453(4) Uani 1 d . .
N9 N 0.8329(2) 0.6085(2) 0.6906(2) 0.0375(4) Uani 1 d . .
H9 H 0.7650(2) 0.6067(2) 0.7242(2) 0.053(8) Uiso 1 calc R .
N2 N 0.9312(2) 0.6420(2) 0.5235(2) 0.0351(4) Uani 1 d . .
O18 O 0.9782(2) 0.7929(2) 0.9704(2) 0.0576(5) Uani 1 d . .
O20 O 0.7331(2) 0.2199(2) 0.9067(2) 0.0627(5) Uani 1 d . .
O24 O 0.7497(2) 0.3007(2) 0.4070(2) 0.0712(6) Uani 1 d . .
H24 H 0.7446(45) 0.2350(46) 0.3711(41) 0.080 Uiso 1 d . .
O31 O 0.6312(2) 0.6437(3) 0.8170(2) 0.0689(6) Uani 1 d . .
H31 H 0.6535(45) 0.7126(48) 0.8860(42) 0.090 Uiso 1 d . .
C3 C 0.9512(3) 0.7082(2) 0.4472(2) 0.0429(5) Uani 1 d . .
H3 H 1.0081(3) 0.6969(2) 0.3930(2) 0.052 Uiso 1 calc R .
C4 C 0.8920(3) 0.7907(3) 0.4460(2) 0.0472(5) Uani 1 d . .
H4 H 0.9091(3) 0.8338(3) 0.3919(2) 0.057 Uiso 1 calc R .
C5 C 0.8060(3) 0.8102(3) 0.5261(2) 0.0435(5) Uani 1 d . .
C6 C 0.7874(2) 0.7457(2) 0.6055(2) 0.0402(4) Uani 1 d . .
H6 H 0.7309(2) 0.7559(2) 0.6605(2) 0.048 Uiso 1 calc R .
C7 C 0.8527(2) 0.6655(2) 0.6037(2) 0.0341(4) Uani 1 d . .
C10 C 0.9056(2) 0.5561(2) 0.7286(2) 0.0340(4) Uani 1 d . .
C12 C 0.8792(2) 0.5331(2) 0.8425(2) 0.0364(4) Uani 1 d . .
C13 C 0.9149(3) 0.6562(3) 0.9655(2) 0.0437(5) Uani 1 d . .
C14 C 0.8868(3) 0.6314(3) 1.0693(2) 0.0545(6) Uani 1 d . .
H14 H 0.9098(3) 0.7119(3) 1.1512(2) 0.065 Uiso 1 calc R .
C15 C 0.8247(3) 0.4877(3) 1.0524(2) 0.0559(6) Uani 1 d . .
H15 H 0.8054(3) 0.4728(3) 1.1232(2) 0.067 Uiso 1 calc R .
C16 C 0.7904(2) 0.3650(3) 0.9323(2) 0.0475(5) Uani 1 d . .
C17 C 0.8184(2) 0.3892(2) 0.8266(2) 0.0386(4) Uani 1 d . .
C19 C 1.0554(3) 0.9252(3) 1.0954(3) 0.0663(7) Uani 1 d . .
H19A H 0.9895(4) 0.9388(16) 1.1417(10) 0.099 Uiso 1 calc R .
H19B H 1.1093(21) 1.0108(5) 1.0837(3) 0.099 Uiso 1 calc R .
H19C H 1.1197(19) 0.9156(12) 1.1453(10) 0.099 Uiso 1 calc R .
C21 C 0.6887(4) 0.1865(4) 1.0070(4) 0.0790(10) Uani 1 d . .
H21A H 0.6460(29) 0.0805(7) 0.9754(11) 0.119 Uiso 1 calc R .
H21B H 0.6200(24) 0.2148(31) 1.0303(21) 0.119 Uiso 1 calc R .
H21C H 0.7703(6) 0.2417(26) 1.0830(11) 0.119 Uiso 1 calc R .
C23 C 0.6435(3) 0.1748(3) 0.6316(3) 0.0640(7) Uani 1 d . .
H23A H 0.6338(4) 0.1025(17) 0.5463(9) 0.096 Uiso 1 calc R .
H23B H 0.6054(7) 0.2324(5) 0.6222(20) 0.096 Uiso 1 calc R .
H23C H 0.5919(5) 0.1232(20) 0.6759(12) 0.096 Uiso 1 calc R .
C25 C 0.6264(4) 0.2914(5) 0.3498(4) 0.0868(10) Uani 1 d . .
H25A H 0.5855(20) 0.3260(34) 0.4168(6) 0.130 Uiso 1 calc R .
H25B H 0.5577(15) 0.1888(7) 0.2850(23) 0.130 Uiso 1 calc R .
H25C H 0.6522(7) 0.3532(29) 0.3088(28) 0.130 Uiso 1 calc R .
C32 C 0.5257(4) 0.5132(5) 0.8161(5) 0.1009(13) Uani 1 d . .
H32A H 0.4873(28) 0.4286(9) 0.7290(9) 0.151 Uiso 1 calc R .
H32B H 0.4502(19) 0.5275(16) 0.8425(35) 0.151 Uiso 1 calc R .
H32C H 0.5680(10) 0.4947(24) 0.8761(27) 0.151 Uiso 1 calc R .

loop_
_atom_type_symbol
_atom_type_description
_atom_type_scat_dispersion_real
_atom_type_scat_dispersion_imag
_atom_type_scat_source
C C .0181 .0091 'International Tables Vol C Tables 4.2.6.8 and 6.1.1.4'
H H .0000 .0000 'International Tables Vol C Tables 4.2.6.8 and 6.1.1.4'
N N .0311 .0180 'International Tables Vol C Tables 4.2.6.8 and 6.1.1.4'
O O .0492 .0322 'International Tables Vol C Tables 4.2.6.8 and 6.1.1.4'
Cl Cl .3639 .7018 'International Tables Vol C Tables 4.2.6.8 and 6.1.1.4'
Cu Cu -1.9646 .5888 'International Tables Vol C Tables 4.2.6.8 and 6.1.1.4'

loop_
_geom_angle_atom_site_label_1
_geom_angle_atom_site_label_2
_geom_angle_atom_site_label_3
_geom_angle
_geom_angle_site_symmetry_1
_geom_angle_site_symmetry_3
O29A Cl26 O27A 114.9(8) . .
O29A Cl26 O30 122.4(9) . .
O27A Cl26 O30 112.9(5) . .
O30 Cl26 O28 125.8(5) . .
O30 Cl26 O27 95.3(5) . .
O28 Cl26 O27 112.8(7) . .
O30 Cl26 O29 108.2(7) . .
O28 Cl26 O29 109.7(7) . .
O27 Cl26 O29 101.8(7) . .
O29A Cl26 O28A 108.8(8) . .
O27A Cl26 O28A 108.3(7) . .
O30 Cl26 O28A 84.0(5) . .
C5 C8 H8A 109.47(14) . .
C5 C8 H8B 109.47(15) . .
H8A C8 H8B 109.5 . .
C5 C8 H8C 109.47(14) . .
H8A C8 H8C 109.5 . .
H8B C8 H8C 109.5 . .
O11 Cu1 O11 180.0 . 2_766
O11 Cu1 N2 90.82(6) . 2_766
O11 Cu1 N2 89.18(6) 2_766 2_766
O11 Cu1 N2 89.17(6) . .
O11 Cu1 N2 90.83(6) 2_766 .
N2 Cu1 N2 179.999(2) 2_766 .
O11 Cu1 O24 89.91(8) . .
O11 Cu1 O24 90.09(8) 2_766 .
N2 Cu1 O24 93.45(8) 2_766 .
N2 Cu1 O24 86.55(8) . .
O11 Cu1 O24 90.09(8) . 2_766
O11 Cu1 O24 89.91(8) 2_766 2_766
N2 Cu1 O24 86.55(8) 2_766 2_766
N2 Cu1 O24 93.45(8) . 2_766
O24 Cu1 O24 180.0 . 2_766
C10 O11 Cu1 125.49(13) . .
C17 O22 C23 114.4(2) . .
C10 N9 C7 128.6(2) . .
C10 N9 H9 115.72(11) . .
C7 N9 H9 115.71(10) . .
C7 N2 C3 116.4(2) . .
C7 N2 Cu1 123.02(13) . .
C3 N2 Cu1 120.25(14) . .
C13 O18 C19 118.5(2) . .
C16 O20 C21 117.6(3) . .
C25 O24 Cu1 132.1(2) . .
C25 O24 H24 107.7(37) . .
Cu1 O24 H24 109.2(37) . .
C32 O31 H31 107.6(32) . .
N2 C3 C4 123.5(2) . .
N2 C3 H3 118.27(12) . .
C4 C3 H3 118.27(13) . .
C3 C4 C5 119.9(2) . .
C3 C4 H4 120.04(13) . .
C5 C4 H4 120.04(13) . .
C6 C5 C4 117.0(2) . .
C6 C5 C8 121.3(2) . .
C4 C5 C8 121.7(2) . .
C5 C6 C7 120.2(2) . .
C5 C6 H6 119.90(13) . .
C7 C6 H6 119.90(12) . .
N2 C7 C6 122.9(2) . .
N2 C7 N9 120.4(2) . .
C6 C7 N9 116.6(2) . .
O11 C10 N9 124.0(2) . .
O11 C10 C12 120.6(2) . .
N9 C10 C12 115.3(2) . .
C17 C12 C13 120.4(2) . .
C17 C12 C10 119.5(2) . .
C13 C12 C10 120.1(2) . .
O18 C13 C14 125.8(2) . .
O18 C13 C12 115.2(2) . .
C14 C13 C12 119.0(2) . .
C13 C14 C15 120.3(2) . .
C13 C14 H14 119.84(15) . .
C15 C14 H14 119.84(14) . .
C14 C15 C16 121.6(2) . .
C14 C15 H15 119.20(13) . .
C16 C15 H15 119.20(14) . .
O20 C16 C15 126.1(2) . .
O20 C16 C17 115.5(2) . .
C15 C16 C17 118.4(2) . .
O22 C17 C12 118.6(2) . .
O22 C17 C16 121.1(2) . .
C12 C17 C16 120.3(2) . .
O18 C19 H19A 109.5(2) . .
O18 C19 H19B 109.5(2) . .
H19A C19 H19B 109.5 . .
O18 C19 H19C 109.5(2) . .
H19A C19 H19C 109.5 . .
H19B C19 H19C 109.5 . .
O20 C21 H21A 109.5(2) . .
O20 C21 H21B 109.5(2) . .
H21A C21 H21B 109.47(6) . .
O20 C21 H21C 109.5(2) . .
H21A C21 H21C 109.5 . .
H21B C21 H21C 109.5 . .
O22 C23 H23A 109.47(14) . .
O22 C23 H23B 109.47(14) . .
H23A C23 H23B 109.5 . .
O22 C23 H23C 109.5(2) . .
H23A C23 H23C 109.5 . .
H23B C23 H23C 109.5 . .
O24 C25 H25A 109.5(2) . .
O24 C25 H25B 109.5(2) . .
H25A C25 H25B 109.5 . .
O24 C25 H25C 109.5(2) . .
H25A C25 H25C 109.5 . .
H25B C25 H25C 109.5 . .
O31 C32 H32A 109.5(2) . .
O31 C32 H32B 109.5(2) . .
H32A C32 H32B 109.47(5) . .
O31 C32 H32C 109.5(2) . .
H32A C32 H32C 109.5 . .
H32B C32 H32C 109.5 . .

loop_
_geom_bond_atom_site_label_1
_geom_bond_atom_site_label_2
_geom_bond_distance
_geom_bond_site_symmetry_2
Cl26 O29A 1.315(11) .
Cl26 O27A 1.344(6) .
Cl26 O30 1.365(4) .
Cl26 O28 1.367(7) .
Cl26 O27 1.427(8) .
Cl26 O29 1.427(10) .
Cl26 O28A 1.491(7) .
C8 C5 1.504(3) .
C8 H8A 0.96 .
C8 H8B 0.96 .
C8 H8C 0.96 .
Cu1 O11 1.9553(14) .
Cu1 O11 1.9553(14) 2_766
Cu1 N2 2.011(2) 2_766
Cu1 N2 2.011(2) .
Cu1 O24 2.423(2) .
Cu1 O24 2.423(2) 2_766
O11 C10 1.239(2) .
O22 C17 1.374(3) .
O22 C23 1.421(3) .
N9 C10 1.340(3) .
N9 C7 1.395(3) .
N9 H9 0.86 .
N2 C7 1.340(3) .
N2 C3 1.357(3) .
O18 C13 1.366(3) .
O18 C19 1.421(3) .
O20 C16 1.364(3) .
O20 C21 1.425(3) .
O24 C25 1.410(4) .
O24 H24 0.67(4) .
O31 C32 1.411(5) .
O31 H31 0.78(4) .
C3 C4 1.368(3) .
C3 H3 0.93 .
C4 C5 1.395(3) .
C4 H4 0.93 .
C5 C6 1.376(3) .
C6 C7 1.391(3) .
C6 H6 0.93 .
C10 C12 1.482(3) .
C12 C17 1.388(3) .
C12 C13 1.405(3) .
C13 C14 1.379(3) .
C14 C15 1.380(4) .
C14 H14 0.93 .
C15 C16 1.387(4) .
C15 H15 0.93 .
C16 C17 1.397(3) .
C19 H19A 0.96 .
C19 H19B 0.96 .
C19 H19C 0.96 .
C21 H21A 0.96 .
C21 H21B 0.96 .
C21 H21C 0.96 .
C23 H23A 0.96 .
C23 H23B 0.96 .
C23 H23C 0.96 .
C25 H25A 0.96 .
C25 H25B 0.96 .
C25 H25C 0.96 .
C32 H32A 0.96 .
C32 H32B 0.96 .
C32 H32C 0.96 .

loop_
_geom_torsion_atom_site_label_1
_geom_torsion_atom_site_label_2
_geom_torsion_atom_site_label_3
_geom_torsion_atom_site_label_4
_geom_torsion
_geom_torsion_site_symmetry_1
O11 Cu1 O11 C10 90.3(288) 2_766
N2 Cu1 O11 C10 -149.5(2) 2_766
N2 Cu1 O11 C10 30.5(2) .
O24 Cu1 O11 C10 -56.1(2) .
O24 Cu1 O11 C10 123.9(2) 2_766
O11 Cu1 N2 C7 -25.5(2) .
O11 Cu1 N2 C7 154.5(2) 2_766
N2 Cu1 N2 C7 -6.9(191) 2_766
O24 Cu1 N2 C7 64.4(2) .
O24 Cu1 N2 C7 -115.6(2) 2_766
O11 Cu1 N2 C3 161.0(2) .
O11 Cu1 N2 C3 -19.0(2) 2_766
N2 Cu1 N2 C3 179.6(191) 2_766
O24 Cu1 N2 C3 -109.0(2) .
O24 Cu1 N2 C3 71.0(2) 2_766
O11 Cu1 O24 C25 110.8(3) .
O11 Cu1 O24 C25 -69.2(3) 2_766
N2 Cu1 O24 C25 -158.4(3) 2_766
N2 Cu1 O24 C25 21.6(3) .
O24 Cu1 O24 C25 -174.8(52) 2_766
C7 N2 C3 C4 -2.3(3) .
Cu1 N2 C3 C4 171.6(2) .
N2 C3 C4 C5 0.0(4) .
C3 C4 C5 C6 1.2(4) .
C3 C4 C5 C8 -179.8(2) .
C4 C5 C6 C7 0.0(3) .
C8 C5 C6 C7 -179.0(2) .
C3 N2 C7 C6 3.5(3) .
Cu1 N2 C7 C6 -170.2(2) .
C3 N2 C7 N9 -176.6(2) .
Cu1 N2 C7 N9 9.7(3) .
C5 C6 C7 N2 -2.4(3) .
C5 C6 C7 N9 177.7(2) .
C10 N9 C7 N2 15.4(3) .
C10 N9 C7 C6 -164.7(2) .
Cu1 O11 C10 N9 -18.1(3) .
Cu1 O11 C10 C12 162.46(14) .
C7 N9 C10 O11 -11.7(3) .
C7 N9 C10 C12 167.8(2) .
O11 C10 C12 C17 -63.3(3) .
N9 C10 C12 C17 117.2(2) .
O11 C10 C12 C13 117.0(2) .
N9 C10 C12 C13 -62.5(3) .
C19 O18 C13 C14 17.4(4) .
C19 O18 C13 C12 -161.4(2) .
C17 C12 C13 O18 178.0(2) .
C10 C12 C13 O18 -2.3(3) .
C17 C12 C13 C14 -0.9(3) .
C10 C12 C13 C14 178.8(2) .
O18 C13 C14 C15 -178.7(2) .
C12 C13 C14 C15 0.1(4) .
C13 C14 C15 C16 0.8(4) .
C21 O20 C16 C15 7.6(4) .
C21 O20 C16 C17 -173.6(2) .
C14 C15 C16 O20 177.9(2) .
C14 C15 C16 C17 -0.9(4) .
C23 O22 C17 C12 -105.7(2) .
C23 O22 C17 C16 76.3(3) .
C13 C12 C17 O22 -177.2(2) .
C10 C12 C17 O22 3.1(3) .
C13 C12 C17 C16 0.9(3) .
C10 C12 C17 C16 -178.9(2) .
O20 C16 C17 O22 -0.9(3) .
C15 C16 C17 O22 178.0(2) .
O20 C16 C17 C12 -178.9(2) .
C15 C16 C17 C12 0.0(3) .
